data_7033672
loop_
_publ_author_name
'Vr\'ana, Jan'
'Jambor, Roman'
'R\%u\<zi\<cka, Ale\<s'
'Alonso, Mercedes'
'De Proft, Frank'
'Ly\<cka, Anton\'in'
'Dost\'al, Libor'

_publ_section_title
;
 Reactivity of bis(organoamino)phosphanes with magnesium(ii) compounds.
;
_journal_issue 10
_journal_name_full 'Dalton transactions (Cambridge, England : 2003)'
_journal_page_first 4533
_journal_page_last 4545
_journal_paper_doi 10.1039/c4dt03929g
_journal_volume 44
_journal_year 2015
_chemical_formula_moiety 'C28 H48 Mg N4 P2'
_chemical_formula_sum 'C28 H48 Mg N4 P2'
_chemical_formula_weight 526.95
_chemical_name_systematic
; 
 ? 
;
_space_group_IT_number 15
_symmetry_cell_setting monoclinic
_symmetry_space_group_name_Hall '-C 2yc'
_symmetry_space_group_name_H-M 'C 1 2/c 1'
_atom_sites_solution_hydrogens geom
_atom_sites_solution_primary direct
_atom_sites_solution_secondary difmap
_audit_creation_method SHELXL-97
_audit_update_record
;
2014-12-17 deposited with the CCDC.
2015-01-16 downloaded from the CCDC.
;
_cell_angle_alpha 90
_cell_angle_beta 132.402(3)
_cell_angle_gamma 90
_cell_formula_units_Z 4
_cell_length_a 25.7012(3)
_cell_length_b 8.6979(5)
_cell_length_c 18.7740(2)
_cell_measurement_reflns_used 10594
_cell_measurement_temperature 150(1)
_cell_measurement_theta_max 27.5
_cell_measurement_theta_min 1
_cell_volume 3099.1(2)
_computing_cell_refinement 'COLLECT and DENZO'
_computing_data_collection 'COLLECT (Hooft, 1998) and DENZO (Otwinowski & Minor, 1997)'
_computing_data_reduction 'COLLECT and DENZO'
_computing_molecular_graphics 'PLATON (Spek, 2003)'
_computing_publication_material 'SHELXL-97 (Sheldrick, 2008)'
_computing_structure_refinement 'SHELXL-97 (Sheldrick, 1997)'
_computing_structure_solution 'SIR92 (Altomare et al., 1994)'
_diffrn_ambient_temperature 150(1)
_diffrn_detector_area_resol_mean 9.091
_diffrn_measured_fraction_theta_full 0.980
_diffrn_measured_fraction_theta_max 0.980
_diffrn_measurement_device_type 'Bruker Nonius KappaCCD area detector'
_diffrn_measurement_method '\f and \w scans to fill the Ewald sphere'
_diffrn_radiation_monochromator graphite
_diffrn_radiation_source 'fine-focus sealed tube'
_diffrn_radiation_type MoK\a
_diffrn_radiation_wavelength 0.71073
_diffrn_reflns_av_R_equivalents 0.0328
_diffrn_reflns_av_sigmaI/netI 0.0277
_diffrn_reflns_limit_h_max 33
_diffrn_reflns_limit_h_min -29
_diffrn_reflns_limit_k_max 10
_diffrn_reflns_limit_k_min -11
_diffrn_reflns_limit_l_max 21
_diffrn_reflns_limit_l_min -24
_diffrn_reflns_number 10544
_diffrn_reflns_theta_full 27.45
_diffrn_reflns_theta_max 27.45
_diffrn_reflns_theta_min 2.18
_diffrn_standards_number 0
_exptl_absorpt_coefficient_mu 0.183
_exptl_absorpt_correction_T_max 0.984
_exptl_absorpt_correction_T_min 0.929
_exptl_absorpt_correction_type integration
_exptl_absorpt_process_details
;
Gaussian integration (Coppens, 1970)
;
_exptl_crystal_colour colourless
_exptl_crystal_density_diffrn 1.129
_exptl_crystal_density_method 'not measured'
_exptl_crystal_description desk
_exptl_crystal_F_000 1144
_exptl_crystal_size_max 0.54
_exptl_crystal_size_mid 0.41
_exptl_crystal_size_min 0.12
_refine_diff_density_max 0.339
_refine_diff_density_min -0.421
_refine_diff_density_rms 0.085
_refine_ls_extinction_method none
_refine_ls_goodness_of_fit_ref 1.174
_refine_ls_hydrogen_treatment mixed
_refine_ls_matrix_type full
_refine_ls_number_parameters 159
_refine_ls_number_reflns 3485
_refine_ls_number_restraints 0
_refine_ls_restrained_S_all 1.174
_refine_ls_R_factor_all 0.0506
_refine_ls_R_factor_gt 0.0375
_refine_ls_shift/su_max 0.001
_refine_ls_shift/su_mean 0.000
_refine_ls_structure_factor_coef Fsqd
_refine_ls_weighting_details 'calc w=1/[\s^2^(Fo^2^)+(0.0572P)^2^+2.9797P] where P=(Fo^2^+2Fc^2^)/3'
_refine_ls_weighting_scheme calc
_refine_ls_wR_factor_gt 0.0997
_refine_ls_wR_factor_ref 0.1220
_reflns_number_gt 2959
_reflns_number_total 3485
_reflns_threshold_expression >2sigma(I)
_cod_data_source_file c4dt03929g2.cif
_cod_data_source_block shelxl
_cod_depositor_comments 'Adding full bibliography for 7033670--7033677.cif.'
_cod_original_cell_volume 3099.1
_cod_original_sg_symbol_H-M 'C 2/c'
_cod_database_code 7033672

loop_
_symmetry_equiv_pos_as_xyz
'x, y, z'
'-x, y, -z+1/2'
'x+1/2, y+1/2, z'
'-x+1/2, y+1/2, -z+1/2'
'-x, -y, -z'
'x, -y, z-1/2'
'-x+1/2, -y+1/2, -z'
'x+1/2, -y+1/2, z-1/2'

loop_
_atom_site_label
_atom_site_type_symbol
_atom_site_fract_x
_atom_site_fract_y
_atom_site_fract_z
_atom_site_U_iso_or_equiv
_atom_site_adp_type
_atom_site_occupancy
_atom_site_symmetry_multiplicity
_atom_site_calc_flag
_atom_site_refinement_flags
P1 P 0.126325(19) 0.12962(5) 0.42806(3) 0.01736(13) Uani 1 1 d .
H1 H 0.1816 0.2210 0.4675 0.021 Uiso 1 1 d R
Mg1 Mg 0.0000 0.11545(9) 0.2500 0.01790(18) Uani 1 2 d S
C2 C 0.24077(9) 0.0581(2) 0.62089(12) 0.0244(3) Uani 1 1 d .
H2 H 0.2653 0.1315 0.6173 0.029 Uiso 1 1 d R
N1 N 0.05496(7) 0.21615(16) 0.38267(9) 0.0201(3) Uani 1 1 d .
N2 N 0.09944(7) 0.02507(16) 0.33868(9) 0.0200(3) Uani 1 1 d .
C1 C 0.17011(8) 0.02861(18) 0.54034(11) 0.0199(3) Uani 1 1 d .
C11 C 0.13903(8) -0.08831(19) 0.33339(11) 0.0224(3) Uani 1 1 d .
C7 C 0.04229(9) 0.3312(2) 0.42645(11) 0.0243(3) Uani 1 1 d .
C6 C 0.13430(9) -0.0819(2) 0.54729(12) 0.0277(4) Uani 1 1 d .
H6 H 0.0872 -0.1025 0.4942 0.033 Uiso 1 1 d R
C3 C 0.27472(10) -0.0215(2) 0.70642(12) 0.0306(4) Uani 1 1 d .
H3 H 0.3218 -0.0013 0.7599 0.037 Uiso 1 1 d R
C4 C 0.23879(10) -0.1304(2) 0.71209(13) 0.0310(4) Uani 1 1 d .
H4 H 0.2617 -0.1838 0.7694 0.037 Uiso 1 1 d R
C12 C 0.14356(13) -0.2412(2) 0.37742(16) 0.0389(5) Uani 1 1 d .
H12A H 0.1701 -0.2270 0.4450 0.047 Uiso 1 1 d R
H12B H 0.1666 -0.3158 0.3692 0.047 Uiso 1 1 d R
H12C H 0.0970 -0.2766 0.3461 0.047 Uiso 1 1 d R
C5 C 0.16836(10) -0.1610(2) 0.63244(13) 0.0318(4) Uani 1 1 d .
H5 H 0.1441 -0.2344 0.6365 0.038 Uiso 1 1 d R
C14 C 0.09788(11) -0.1141(2) 0.22649(13) 0.0382(5) Uani 1 1 d .
H14A H 0.0509 -0.1470 0.1942 0.046 Uiso 1 1 d R
H14B H 0.1209 -0.1917 0.2199 0.046 Uiso 1 1 d R
H14C H 0.0960 -0.0199 0.1982 0.046 Uiso 1 1 d R
C9 C 0.10281(12) 0.4450(2) 0.48906(18) 0.0445(5) Uani 1 1 d .
H9A H 0.1447 0.3913 0.5418 0.053 Uiso 1 1 d R
H9B H 0.0915 0.5214 0.5137 0.053 Uiso 1 1 d R
H9C H 0.1105 0.4939 0.4509 0.053 Uiso 1 1 d R
C13 C 0.21304(10) -0.0318(3) 0.38370(16) 0.0385(5) Uani 1 1 d .
H13A H 0.2100 0.0647 0.3562 0.046 Uiso 1 1 d R
H13B H 0.2362 -0.1059 0.3752 0.046 Uiso 1 1 d R
H13C H 0.2395 -0.0186 0.4513 0.046 Uiso 1 1 d R
C8 C 0.03050(14) 0.2528(3) 0.48753(18) 0.0460(5) Uani 1 1 d .
H8A H -0.0069 0.1790 0.4489 0.055 Uiso 1 1 d R
H8B H 0.0181 0.3286 0.5110 0.055 Uiso 1 1 d R
H8C H 0.0730 0.2016 0.5411 0.055 Uiso 1 1 d R
C10 C -0.02485(12) 0.4158(3) 0.34375(16) 0.0519(6) Uani 1 1 d .
H10A H -0.0178 0.4676 0.3056 0.062 Uiso 1 1 d R
H10B H -0.0366 0.4897 0.3689 0.062 Uiso 1 1 d R
H10C H -0.0625 0.3429 0.3043 0.062 Uiso 1 1 d R

loop_
_atom_site_aniso_label
_atom_site_aniso_U_11
_atom_site_aniso_U_22
_atom_site_aniso_U_33
_atom_site_aniso_U_23
_atom_site_aniso_U_13
_atom_site_aniso_U_12
P1 0.0146(2) 0.0202(2) 0.0137(2) -0.00002(14) 0.00812(17) 0.00012(14)
Mg1 0.0150(3) 0.0212(4) 0.0128(3) 0.000 0.0075(3) 0.000
C2 0.0207(8) 0.0253(8) 0.0194(8) -0.0028(6) 0.0103(7) 0.0007(6)
N1 0.0171(6) 0.0233(7) 0.0148(6) -0.0017(5) 0.0087(5) 0.0022(5)
N2 0.0183(6) 0.0237(7) 0.0154(6) 0.0009(5) 0.0103(5) 0.0047(5)
C1 0.0194(7) 0.0221(8) 0.0154(7) -0.0001(6) 0.0107(6) 0.0024(6)
C11 0.0234(8) 0.0244(8) 0.0197(8) 0.0015(6) 0.0147(7) 0.0057(6)
C7 0.0226(8) 0.0260(8) 0.0201(8) -0.0046(6) 0.0127(7) 0.0028(6)
C6 0.0233(8) 0.0340(9) 0.0207(8) 0.0019(7) 0.0127(7) -0.0012(7)
C3 0.0251(8) 0.0353(10) 0.0159(8) -0.0006(7) 0.0076(7) 0.0061(7)
C4 0.0375(10) 0.0331(10) 0.0187(8) 0.0067(7) 0.0175(8) 0.0107(7)
C12 0.0581(13) 0.0249(9) 0.0447(12) 0.0079(8) 0.0391(11) 0.0119(9)
C5 0.0382(10) 0.0328(10) 0.0294(9) 0.0057(7) 0.0248(9) 0.0028(8)
C14 0.0424(11) 0.0434(11) 0.0233(9) -0.0005(8) 0.0199(9) 0.0144(9)
C9 0.0430(12) 0.0340(11) 0.0547(13) -0.0208(10) 0.0322(11) -0.0100(9)
C13 0.0303(9) 0.0437(11) 0.0477(12) -0.0078(9) 0.0287(10) 0.0013(8)
C8 0.0624(14) 0.0483(13) 0.0533(13) -0.0055(10) 0.0495(13) 0.0019(11)
C10 0.0434(12) 0.0620(15) 0.0330(11) -0.0011(10) 0.0187(10) 0.0298(11)

loop_
_atom_type_symbol
_atom_type_description
_atom_type_scat_dispersion_real
_atom_type_scat_dispersion_imag
_atom_type_scat_source
C C 0.0033 0.0016 'International Tables Vol C Tables 4.2.6.8 and 6.1.1.4'
H H 0.0000 0.0000 'International Tables Vol C Tables 4.2.6.8 and 6.1.1.4'
N N 0.0061 0.0033 'International Tables Vol C Tables 4.2.6.8 and 6.1.1.4'
P P 0.1023 0.0942 'International Tables Vol C Tables 4.2.6.8 and 6.1.1.4'
Mg Mg 0.0486 0.0363 'International Tables Vol C Tables 4.2.6.8 and 6.1.1.4'

loop_
_exptl_crystal_face_index_h
_exptl_crystal_face_index_k
_exptl_crystal_face_index_l
_exptl_crystal_face_perp_dist
-1 0 1 0.199
1 0 -1 0.201
0 -1 0 0.272
0 1 0 0.252
1 0 0 0.027
-1 0 0 0.060
-1 1 1 0.268
1 -1 -1 0.303

loop_
_geom_angle_atom_site_label_1
_geom_angle_atom_site_label_2
_geom_angle_atom_site_label_3
_geom_angle
_geom_angle_site_symmetry_1
_geom_angle_site_symmetry_3
N1 P1 N2 100.37(7) . .
N1 P1 C1 116.00(7) . .
N2 P1 C1 115.79(7) . .
N1 P1 Mg1 50.40(5) . .
N2 P1 Mg1 50.06(5) . .
C1 P1 Mg1 135.48(5) . .
N1 P1 H1 115.2 . .
N2 P1 H1 117.7 . .
C1 P1 H1 92.9 . .
Mg1 P1 H1 131.6 . .
N2 Mg1 N2 134.79(9) 2 .
N2 Mg1 N1 127.66(5) 2 .
N2 Mg1 N1 73.55(5) . .
N2 Mg1 N1 73.55(5) 2 2
N2 Mg1 N1 127.65(5) . 2
N1 Mg1 N1 129.53(8) . 2
N2 Mg1 P1 146.72(4) 2 .
N2 Mg1 P1 36.83(4) . .
N1 Mg1 P1 36.78(4) . .
N1 Mg1 P1 139.60(4) 2 .
N2 Mg1 P1 36.83(4) 2 2
N2 Mg1 P1 146.72(4) . 2
N1 Mg1 P1 139.60(4) . 2
N1 Mg1 P1 36.78(4) 2 2
P1 Mg1 P1 174.70(4) . 2
C3 C2 C1 120.33(16) . .
C3 C2 H2 119.8 . .
C1 C2 H2 119.8 . .
C7 N1 P1 129.26(11) . .
C7 N1 Mg1 137.78(10) . .
P1 N1 Mg1 92.83(6) . .
C11 N2 P1 128.64(11) . .
C11 N2 Mg1 138.24(10) . .
P1 N2 Mg1 93.11(6) . .
C2 C1 C6 118.92(15) . .
C2 C1 P1 120.34(13) . .
C6 C1 P1 120.73(12) . .
N2 C11 C13 111.93(14) . .
N2 C11 C14 106.88(13) . .
C13 C11 C14 109.28(15) . .
N2 C11 C12 110.57(14) . .
C13 C11 C12 109.69(16) . .
C14 C11 C12 108.38(16) . .
N1 C7 C9 112.33(15) . .
N1 C7 C10 106.62(14) . .
C9 C7 C10 109.81(18) . .
N1 C7 C8 110.32(15) . .
C9 C7 C8 109.09(17) . .
C10 C7 C8 108.59(18) . .
C5 C6 C1 120.52(16) . .
C5 C6 H6 119.7 . .
C1 C6 H6 119.8 . .
C4 C3 C2 120.10(16) . .
C4 C3 H3 120.0 . .
C2 C3 H3 119.9 . .
C3 C4 C5 120.23(16) . .
C3 C4 H4 119.9 . .
C5 C4 H4 119.8 . .
C11 C12 H12A 109.3 . .
C11 C12 H12B 109.3 . .
H12A C12 H12B 109.5 . .
C11 C12 H12C 109.8 . .
H12A C12 H12C 109.5 . .
H12B C12 H12C 109.5 . .
C6 C5 C4 119.90(18) . .
C6 C5 H5 120.0 . .
C4 C5 H5 120.1 . .
C11 C14 H14A 109.6 . .
C11 C14 H14B 109.4 . .
H14A C14 H14B 109.5 . .
C11 C14 H14C 109.4 . .
H14A C14 H14C 109.5 . .
H14B C14 H14C 109.5 . .
C7 C9 H9A 109.4 . .
C7 C9 H9B 109.8 . .
H9A C9 H9B 109.5 . .
C7 C9 H9C 109.2 . .
H9A C9 H9C 109.5 . .
H9B C9 H9C 109.5 . .
C11 C13 H13A 109.4 . .
C11 C13 H13B 109.5 . .
H13A C13 H13B 109.5 . .
C11 C13 H13C 109.5 . .
H13A C13 H13C 109.5 . .
H13B C13 H13C 109.5 . .
C7 C8 H8A 109.5 . .
C7 C8 H8B 109.5 . .
H8A C8 H8B 109.5 . .
C7 C8 H8C 109.4 . .
H8A C8 H8C 109.5 . .
H8B C8 H8C 109.5 . .
C7 C10 H10A 109.5 . .
C7 C10 H10B 109.8 . .
H10A C10 H10B 109.5 . .
C7 C10 H10C 109.2 . .
H10A C10 H10C 109.5 . .
H10B C10 H10C 109.5 . .

loop_
_geom_bond_atom_site_label_1
_geom_bond_atom_site_label_2
_geom_bond_distance
_geom_bond_site_symmetry_2
P1 N1 1.5965(13) .
P1 N2 1.5989(13) .
P1 C1 1.8118(16) .
P1 Mg1 2.6634(4) .
P1 H1 1.3346 .
Mg1 N2 2.0451(13) 2
Mg1 N2 2.0451(13) .
Mg1 N1 2.0546(13) .
Mg1 N1 2.0546(13) 2
Mg1 P1 2.6634(4) 2
C2 C3 1.389(2) .
C2 C1 1.395(2) .
C2 H2 0.9300 .
N1 C7 1.464(2) .
N2 C11 1.468(2) .
C1 C6 1.396(2) .
C11 C13 1.526(3) .
C11 C14 1.528(2) .
C11 C12 1.528(2) .
C7 C9 1.521(3) .
C7 C10 1.522(3) .
C7 C8 1.530(3) .
C6 C5 1.382(2) .
C6 H6 0.9300 .
C3 C4 1.376(3) .
C3 H3 0.9301 .
C4 C5 1.390(3) .
C4 H4 0.9299 .
C12 H12A 0.9600 .
C12 H12B 0.9602 .
C12 H12C 0.9600 .
C5 H5 0.9301 .
C14 H14A 0.9600 .
C14 H14B 0.9600 .
C14 H14C 0.9600 .
C9 H9A 0.9601 .
C9 H9B 0.9598 .
C9 H9C 0.9600 .
C13 H13A 0.9601 .
C13 H13B 0.9601 .
C13 H13C 0.9600 .
C8 H8A 0.9600 .
C8 H8B 0.9601 .
C8 H8C 0.9599 .
C10 H10A 0.9601 .
C10 H10B 0.9599 .
C10 H10C 0.9599 .
